data_7150136
loop_
_publ_author_name
'Norris, Timothy'
'Colon-Cruz, Roberto'
'Ripin, David H. B.'

_publ_section_title
;
 New hydroxy-pyrazoline intermediates, subtle regio-selectivity and
 relative reaction rate variations observed during acid catalyzed and
 neutral pyrazole cyclization.
;
_journal_issue 10
_journal_name_full 'Organic &amp; biomolecular chemistry'
_journal_page_first 1844
_journal_page_last 1849
_journal_paper_doi 10.1039/b500413f
_journal_volume 3
_journal_year 2005
_chemical_formula_sum 'C16 H15 F2 N3 O3 S'
_chemical_formula_weight 367.37
_chemical_name_systematic
;
?
;
_space_group_IT_number 14
_symmetry_cell_setting monoclinic
_symmetry_space_group_name_Hall '-P 2ybc'
_symmetry_space_group_name_H-M 'P 1 21/c 1'
_atom_sites_solution_hydrogens geom
_atom_sites_solution_primary direct
_atom_sites_solution_secondary difmap
_audit_creation_method SHELXL-97
_cell_angle_alpha 90.00
_cell_angle_beta 109.7810(10)
_cell_angle_gamma 90.00
_cell_formula_units_Z 4
_cell_length_a 10.5772(4)
_cell_length_b 17.2951(7)
_cell_length_c 9.3940(4)
_cell_measurement_temperature 298(2)
_cell_volume 1617.08(11)
_computing_cell_refinement 'Bruker SMART'
_computing_data_collection 'Bruker SMART'
_computing_data_reduction 'Bruker SHELXTL'
_computing_molecular_graphics 'Bruker SHELXTL'
_computing_publication_material 'Bruker SHELXTL'
_computing_structure_refinement 'SHELXL-97 (Sheldrick, 1997)'
_computing_structure_solution 'SHELXS-97 (Sheldrick, 1990)'
_diffrn_ambient_temperature 298(2)
_diffrn_measured_fraction_theta_full 0.987
_diffrn_measured_fraction_theta_max 0.987
_diffrn_measurement_device_type 'CCD area detector'
_diffrn_measurement_method 'phi and omega scans'
_diffrn_radiation_monochromator graphite
_diffrn_radiation_source 'fine-focus sealed tube'
_diffrn_radiation_type CuK\a
_diffrn_radiation_wavelength 1.54178
_diffrn_reflns_av_R_equivalents 0.1021
_diffrn_reflns_av_sigmaI/netI 0.0686
_diffrn_reflns_limit_h_max 6
_diffrn_reflns_limit_h_min -9
_diffrn_reflns_limit_k_max 15
_diffrn_reflns_limit_k_min -14
_diffrn_reflns_limit_l_max 8
_diffrn_reflns_limit_l_min -8
_diffrn_reflns_number 3360
_diffrn_reflns_theta_full 44.94
_diffrn_reflns_theta_max 44.94
_diffrn_reflns_theta_min 4.44
_exptl_absorpt_coefficient_mu 2.188
_exptl_absorpt_correction_type none
_exptl_crystal_colour COLORLESS
_exptl_crystal_density_diffrn 1.509
_exptl_crystal_density_method 'not measured'
_exptl_crystal_description PRISM
_exptl_crystal_F_000 760
_exptl_crystal_size_max 0.50
_exptl_crystal_size_mid 0.29
_exptl_crystal_size_min 0.09
_refine_diff_density_max 0.311
_refine_diff_density_min -0.364
_refine_diff_density_rms 0.116
_refine_ls_extinction_coef 0.0236(19)
_refine_ls_extinction_expression Fc^*^=kFc[1+0.001xFc^2^\l^3^/sin(2\q)]^-1/4^
_refine_ls_extinction_method SHELXL
_refine_ls_goodness_of_fit_ref 1.108
_refine_ls_hydrogen_treatment mixed
_refine_ls_matrix_type full
_refine_ls_number_parameters 231
_refine_ls_number_reflns 1285
_refine_ls_number_restraints 1
_refine_ls_restrained_S_all 1.107
_refine_ls_R_factor_all 0.0542
_refine_ls_R_factor_gt 0.0505
_refine_ls_shift/su_max 0.023
_refine_ls_shift/su_mean 0.001
_refine_ls_structure_factor_coef Fsqd
_refine_ls_weighting_details
;
calc w=1/[\s^2^(Fo^2^)+(0.0926P)^2^+0.1467P] where
P=(Fo^2^+2Fc^2^)/3
;
_refine_ls_weighting_scheme calc
_refine_ls_wR_factor_gt 0.1276
_refine_ls_wR_factor_ref 0.1317
_reflns_number_gt 1150
_reflns_number_total 1285
_reflns_threshold_expression >2sigma(I)
_cod_data_source_file b500413f.txt
_cod_data_source_block f783
_cod_depositor_comments
;
The following automatic conversions were performed:
'_symmetry_cell_setting' value 'Monoclinic' changed to 'monoclinic'
according to '/home/saulius/struct/CIF-dictionaries/cif_core.dic'
dictionary named 'cif_core.dic' version 2.4.1 from 2010-06-29.

Automatic conversion script
Id: cif_fix_enum 1527 2010-12-29 10:47:43Z saulius 
;
_cod_original_sg_symbol_H-M P2(1)/c
_cod_database_code 7150136

loop_
_symmetry_equiv_pos_as_xyz
'x, y, z'
'-x, y+1/2, -z+1/2'
'-x, -y, -z'
'x, -y-1/2, z-1/2'

loop_
_atom_site_label
_atom_site_type_symbol
_atom_site_fract_x
_atom_site_fract_y
_atom_site_fract_z
_atom_site_U_iso_or_equiv
_atom_site_adp_type
_atom_site_occupancy
_atom_site_symmetry_multiplicity
_atom_site_calc_flag
_atom_site_refinement_flags
_atom_site_disorder_assembly
_atom_site_disorder_group
N1 N -0.1411(3) -0.05586(18) -0.3895(4) 0.0423(10) Uani 1 1 d . . .
C2 C -0.2015(4) -0.1093(2) -0.4798(4) 0.0420(11) Uani 1 1 d . . .
C3 C -0.1336(4) -0.1866(2) -0.4510(4) 0.0506(12) Uani 1 1 d . . .
H3A H -0.1163 -0.2052 -0.5389 0.080 Uiso 1 1 calc R . .
H3B H -0.1864 -0.2240 -0.4205 0.080 Uiso 1 1 calc R . .
C4 C -0.0021(4) -0.1682(2) -0.3216(4) 0.0409(11) Uani 1 1 d . . .
N5 N -0.0229(3) -0.08566(17) -0.2914(4) 0.0410(10) Uani 1 1 d . . .
C6 C 0.0591(4) -0.0406(2) -0.1783(4) 0.0369(11) Uani 1 1 d . . .
C7 C 0.0339(4) 0.0380(2) -0.1661(4) 0.0414(11) Uani 1 1 d . . .
H7 H -0.0453 0.0620 -0.2344 0.080 Uiso 1 1 calc R . .
C8 C 0.1251(4) 0.0798(2) -0.0540(5) 0.0445(12) Uani 1 1 d . . .
H8 H 0.1109 0.1339 -0.0429 0.080 Uiso 1 1 calc R . .
C9 C 0.2385(4) 0.0432(2) 0.0438(4) 0.0392(11) Uani 1 1 d . . .
C10 C 0.2515(4) -0.0351(3) 0.0266(4) 0.0441(11) Uani 1 1 d . . .
H10 H 0.3275 -0.0608 0.0972 0.080 Uiso 1 1 calc R . .
N11 N 0.1655(3) -0.07783(17) -0.0816(4) 0.0445(10) Uani 1 1 d . . .
C12 C 0.1221(4) -0.1777(2) -0.3666(4) 0.0379(11) Uani 1 1 d . . .
C13 C 0.1602(4) -0.1201(2) -0.4459(4) 0.0455(12) Uani 1 1 d . . .
H13 H 0.1096 -0.0729 -0.4692 0.080 Uiso 1 1 calc R . .
C14 C 0.2699(5) -0.1296(3) -0.4920(4) 0.0533(12) Uani 1 1 d . . .
H14 H 0.2948 -0.0891 -0.5472 0.080 Uiso 1 1 calc R . .
C15 C 0.3437(4) -0.1967(3) -0.4596(5) 0.0606(13) Uani 1 1 d . . .
H15 H 0.4204 -0.2030 -0.4913 0.080 Uiso 1 1 calc R . .
C16 C 0.3072(5) -0.2546(3) -0.3813(5) 0.0561(13) Uani 1 1 d . . .
H16 H 0.3592 -0.3014 -0.3577 0.080 Uiso 1 1 calc R . .
C17 C 0.1954(4) -0.2462(2) -0.3360(4) 0.0469(12) Uani 1 1 d . . .
H17 H 0.1691 -0.2876 -0.2838 0.080 Uiso 1 1 calc R . .
O18 O 0.0065(3) -0.21515(16) -0.1960(3) 0.0550(9) Uani 1 1 d D . .
H18 H -0.054(3) -0.204(3) -0.164(5) 0.080 Uiso 1 1 d D . .
C19 C -0.3326(4) -0.0908(3) -0.5983(5) 0.0555(13) Uani 1 1 d . . .
H19 H -0.3718 -0.0457 -0.5704 0.080 Uiso 1 1 calc R . .
F20 F -0.3153(3) -0.07983(19) -0.7320(3) 0.1081(12) Uani 1 1 d . . .
F21 F -0.4167(2) -0.15109(16) -0.6199(3) 0.0915(10) Uani 1 1 d . . .
S22 S 0.36482(10) 0.09377(6) 0.18241(11) 0.0494(6) Uani 1 1 d . . .
O23 O 0.3090(3) 0.16326(14) 0.2169(3) 0.0624(10) Uani 1 1 d . . .
O24 O 0.4303(3) 0.04123(16) 0.3030(3) 0.0675(10) Uani 1 1 d . . .
C25 C 0.4784(5) 0.1188(3) 0.0928(5) 0.0834(16) Uani 1 1 d . . .
H25A H 0.4341 0.1503 0.0061 0.080 Uiso 1 1 calc R . .
H25B H 0.5122 0.0728 0.0612 0.080 Uiso 1 1 calc R . .
H25C H 0.5517 0.1472 0.1617 0.080 Uiso 1 1 calc R . .

loop_
_atom_site_aniso_label
_atom_site_aniso_U_11
_atom_site_aniso_U_22
_atom_site_aniso_U_33
_atom_site_aniso_U_23
_atom_site_aniso_U_13
_atom_site_aniso_U_12
N1 0.037(2) 0.043(2) 0.042(2) 0.000(2) 0.0078(18) -0.003(2)
C2 0.033(3) 0.048(3) 0.042(3) -0.005(3) 0.009(2) -0.007(3)
C3 0.042(3) 0.043(3) 0.059(3) -0.006(2) 0.007(2) -0.001(2)
C4 0.044(3) 0.031(3) 0.041(3) 0.001(2) 0.005(2) 0.000(2)
N5 0.031(2) 0.037(2) 0.042(2) -0.0034(19) -0.003(2) 0.0047(18)
C6 0.030(3) 0.042(3) 0.035(3) -0.004(2) 0.006(2) -0.008(3)
C7 0.039(3) 0.035(3) 0.046(3) -0.001(2) 0.007(2) 0.003(2)
C8 0.044(3) 0.036(2) 0.050(3) -0.006(2) 0.012(2) -0.003(2)
C9 0.031(3) 0.042(3) 0.039(2) -0.006(2) 0.006(2) -0.002(2)
C10 0.033(3) 0.050(3) 0.041(3) -0.004(2) 0.001(2) 0.001(2)
N11 0.039(2) 0.042(2) 0.043(2) -0.0013(19) 0.001(2) 0.005(2)
C12 0.036(3) 0.037(3) 0.036(2) 0.001(2) 0.005(2) -0.003(2)
C13 0.041(3) 0.047(3) 0.046(3) 0.000(2) 0.011(2) 0.002(2)
C14 0.056(3) 0.052(3) 0.049(3) -0.006(2) 0.014(2) -0.009(3)
C15 0.046(3) 0.071(3) 0.059(3) -0.019(3) 0.010(3) -0.009(3)
C16 0.041(3) 0.049(3) 0.066(3) -0.013(3) 0.002(3) 0.011(2)
C17 0.045(3) 0.036(3) 0.048(3) -0.0020(19) 0.001(2) 0.003(2)
O18 0.056(2) 0.0529(18) 0.063(2) 0.0090(16) 0.0297(16) 0.0014(16)
C19 0.044(3) 0.066(3) 0.047(3) -0.008(2) 0.003(3) -0.008(3)
F20 0.075(2) 0.191(3) 0.0469(18) 0.0201(18) 0.0060(16) 0.0031(19)
F21 0.0492(17) 0.098(2) 0.101(2) -0.0064(16) -0.0080(15) -0.0241(17)
S22 0.0396(9) 0.0576(9) 0.0475(9) -0.0126(6) 0.0100(7) -0.0066(6)
O23 0.060(2) 0.0548(18) 0.0667(19) -0.0232(15) 0.0141(16) -0.0022(16)
O24 0.0548(19) 0.074(2) 0.0555(18) 0.0008(17) -0.0053(15) 0.0034(16)
C25 0.065(3) 0.118(4) 0.072(3) -0.038(3) 0.029(3) -0.039(3)

loop_
_atom_type_symbol
_atom_type_description
_atom_type_scat_dispersion_real
_atom_type_scat_dispersion_imag
_atom_type_scat_source
C C 0.0181 0.0091 'International Tables Vol C Tables 4.2.6.8 and 6.1.1.4'
H H 0.0000 0.0000 'International Tables Vol C Tables 4.2.6.8 and 6.1.1.4'
N N 0.0311 0.0180 'International Tables Vol C Tables 4.2.6.8 and 6.1.1.4'
O O 0.0492 0.0322 'International Tables Vol C Tables 4.2.6.8 and 6.1.1.4'
F F 0.0727 0.0534 'International Tables Vol C Tables 4.2.6.8 and 6.1.1.4'
S S 0.3331 0.5567 'International Tables Vol C Tables 4.2.6.8 and 6.1.1.4'

loop_
_geom_angle_atom_site_label_1
_geom_angle_atom_site_label_2
_geom_angle_atom_site_label_3
_geom_angle
_geom_angle_site_symmetry_1
_geom_angle_site_symmetry_3
_geom_angle_publ_flag
C2 N1 N5 108.1(3) . . ?
N1 C2 C19 118.2(4) . . ?
N1 C2 C3 115.3(3) . . ?
C19 C2 C3 126.5(4) . . ?
C2 C3 C4 102.0(3) . . ?
O18 C4 N5 111.4(3) . . ?
O18 C4 C12 110.7(3) . . ?
N5 C4 C12 110.8(3) . . ?
O18 C4 C3 109.1(3) . . ?
N5 C4 C3 101.3(3) . . ?
C12 C4 C3 113.2(3) . . ?
C6 N5 N1 120.0(3) . . ?
C6 N5 C4 126.9(3) . . ?
N1 N5 C4 113.0(3) . . ?
N11 C6 N5 114.6(3) . . ?
N11 C6 C7 123.3(3) . . ?
N5 C6 C7 122.1(4) . . ?
C8 C7 C6 118.2(3) . . ?
C7 C8 C9 119.6(3) . . ?
C10 C9 C8 117.9(3) . . ?
C10 C9 S22 119.8(3) . . ?
C8 C9 S22 122.2(3) . . ?
N11 C10 C9 124.4(3) . . ?
C10 N11 C6 116.6(3) . . ?
C13 C12 C17 118.7(4) . . ?
C13 C12 C4 120.6(3) . . ?
C17 C12 C4 120.6(4) . . ?
C14 C13 C12 120.8(4) . . ?
C15 C14 C13 120.5(4) . . ?
C16 C15 C14 119.6(4) . . ?
C15 C16 C17 120.6(4) . . ?
C12 C17 C16 119.8(4) . . ?
F21 C19 F20 105.1(3) . . ?
F21 C19 C2 110.4(3) . . ?
F20 C19 C2 110.0(3) . . ?
O23 S22 O24 118.82(17) . . ?
O23 S22 C25 107.9(2) . . ?
O24 S22 C25 108.2(2) . . ?
O23 S22 C9 108.67(18) . . ?
O24 S22 C9 108.25(18) . . ?
C25 S22 C9 104.07(19) . . ?

loop_
_geom_bond_atom_site_label_1
_geom_bond_atom_site_label_2
_geom_bond_distance
_geom_bond_site_symmetry_2
_geom_bond_publ_flag
N1 C2 1.271(4) . ?
N1 N5 1.378(4) . ?
C2 C19 1.490(5) . ?
C2 C3 1.497(5) . ?
C3 C4 1.539(5) . ?
C4 O18 1.409(4) . ?
C4 N5 1.486(5) . ?
C4 C12 1.519(6) . ?
N5 C6 1.366(4) . ?
C6 N11 1.347(4) . ?
C6 C7 1.397(5) . ?
C7 C8 1.369(5) . ?
C8 C9 1.392(5) . ?
C9 C10 1.376(5) . ?
C9 S22 1.752(4) . ?
C10 N11 1.335(4) . ?
C12 C13 1.383(5) . ?
C12 C17 1.392(5) . ?
C13 C14 1.379(5) . ?
C14 C15 1.373(6) . ?
C15 C16 1.374(6) . ?
C16 C17 1.393(6) . ?
C19 F21 1.340(5) . ?
C19 F20 1.343(5) . ?
S22 O23 1.424(3) . ?
S22 O24 1.434(3) . ?
S22 C25 1.739(4) . ?

loop_
_cod_related_entry_id
_cod_related_entry_database
_cod_related_entry_code
1 ChemSpider 8122984
